data_4069924
loop_
_publ_author_name
'Tanabe, Makoto'
'Hanzawa, Masaya'
'Ishikawa, Naoko'
'Osakada, Kohtaro'

_publ_section_title
;
 Formation and Ring Expansion of Germaplatinacycles via Dehydrogenative
 Ge&#x2212;Ge and Ge&#x2212;Pt Bond-Forming Reactions
;
_journal_issue 20
_journal_name_full Organometallics
_journal_page_first 6014
_journal_paper_doi 10.1021/om900505k
_journal_volume 28
_journal_year 2009
_chemical_formula_moiety 'C61 H64 Ge4 P2 Pt '
_chemical_formula_sum 'C61 H64 Ge4 P2 Pt'
_chemical_formula_weight 1344.57
_space_group_IT_number 19
_symmetry_cell_setting orthorhombic
_symmetry_Int_Tables_number 19
_symmetry_space_group_name_Hall 'P 2ac 2ab'
_symmetry_space_group_name_H-M 'P 21 21 21'
_cell_angle_alpha 90.0000
_cell_angle_beta 90.0000
_cell_angle_gamma 90.0000
_cell_formula_units_Z 4
_cell_length_a 11.927(2)
_cell_length_b 20.208(4)
_cell_length_c 23.619(4)
_cell_measurement_reflns_used 21246
_cell_measurement_temperature 113.1
_cell_measurement_theta_max 27.5
_cell_measurement_theta_min 3.0
_cell_volume 5692.7(18)
_computing_cell_refinement CrystalClear
_computing_data_collection CrystalClear
_computing_data_reduction CrystalStructure
_computing_publication_material 'CrystalStructure 3.8'
_computing_structure_refinement SHELXL
_computing_structure_solution SHELXS97
_diffrn_detector_area_resol_mean 7.31
_diffrn_measured_fraction_theta_full 0.993
_diffrn_measured_fraction_theta_max 0.993
_diffrn_measurement_device_type 'Rigaku Saturn'
_diffrn_measurement_method \w
_diffrn_radiation_type 'Mo K\a'
_diffrn_radiation_wavelength 0.71070
_diffrn_reflns_av_R_equivalents 0.034
_diffrn_reflns_limit_h_max 14
_diffrn_reflns_limit_h_min -15
_diffrn_reflns_limit_k_max 21
_diffrn_reflns_limit_k_min -26
_diffrn_reflns_limit_l_max 30
_diffrn_reflns_limit_l_min -30
_diffrn_reflns_number 47180
_diffrn_reflns_theta_full 27.48
_diffrn_reflns_theta_max 27.48
_exptl_absorpt_coefficient_mu 4.618
_exptl_absorpt_correction_T_max 0.315
_exptl_absorpt_correction_T_min 0.189
_exptl_absorpt_correction_type multi-scan
_exptl_absorpt_process_details 'Jacobson, R. (1998) Private communication'
_exptl_crystal_colour colorless
_exptl_crystal_density_diffrn 1.569
_exptl_crystal_density_method 'not measured'
_exptl_crystal_description prism
_exptl_crystal_F_000 2664.00
_exptl_crystal_size_max 0.52
_exptl_crystal_size_mid 0.41
_exptl_crystal_size_min 0.25
_refine_diff_density_max 1.28
_refine_diff_density_min -0.50
_refine_ls_abs_structure_details 'Flack, H. D. (1983), Acta Cryst. A39, 876-881.  5854 Friedel Pairs'
_refine_ls_abs_structure_Flack -0.018(3)
_refine_ls_extinction_method none
_refine_ls_goodness_of_fit_ref 1.001
_refine_ls_hydrogen_treatment refall
_refine_ls_number_parameters 614
_refine_ls_number_reflns 12988
_refine_ls_R_factor_all 0.0293
_refine_ls_R_factor_gt 0.0273
_refine_ls_shift/su_max 0.0030
_refine_ls_structure_factor_coef Fsqd
_refine_ls_weighting_details 'w = 1/[\s^2^(Fo^2^)+(0.0095P)^2^+0.0000P] where P=(Fo^2^+2Fc^2^)/3'
_refine_ls_weighting_scheme calc
_refine_ls_wR_factor_gt 0.0479
_refine_ls_wR_factor_ref 0.0487
_reflns_number_gt 12248
_reflns_number_total 12988
_reflns_threshold_expression F^2^>2.0\s(F^2^)
_cod_data_source_file om900505k_si_001.cif
_cod_data_source_block '__complex3'
_cod_original_cell_volume 5692.6(17)
_cod_original_formula_sum 'C61 H64 Ge4 P2 Pt '
_cod_database_code 4069924

loop_
_symmetry_equiv_pos_site_id
_symmetry_equiv_pos_as_xyz
1 +X,+Y,+Z
2 1/2+X,1/2-Y,-Z
3 -X,1/2+Y,1/2-Z
4 1/2-X,-Y,1/2+Z

loop_
_atom_site_label
_atom_site_type_symbol
_atom_site_fract_x
_atom_site_fract_y
_atom_site_fract_z
_atom_site_U_iso_or_equiv
_atom_site_adp_type
_atom_site_occupancy
_atom_site_symmetry_multiplicity
_atom_site_calc_flag
_atom_site_refinement_flags
Pt1 Pt 0.956381(12) 0.981044(7) 0.229073(6) 0.02032(3) Uani 1.00 1 d .
Ge1 Ge 0.81092(3) 0.89790(2) 0.249803(16) 0.02077(8) Uani 1.00 1 d .
Ge2 Ge 0.62969(3) 0.942024(19) 0.222569(18) 0.02363(8) Uani 1.00 1 d .
Ge3 Ge 0.66775(3) 0.97965(2) 0.127331(16) 0.02424(8) Uani 1.00 1 d .
Ge4 Ge 0.87082(3) 1.000370(18) 0.134958(16) 0.02097(8) Uani 1.00 1 d .
P1 P 1.10302(9) 1.04919(6) 0.20719(5) 0.0335(2) Uani 1.00 1 d .
P2 P 1.04068(10) 0.96986(6) 0.31542(4) 0.0322(2) Uani 1.00 1 d .
C1 C 0.8447(3) 0.81663(18) 0.20536(16) 0.0269(9) Uani 1.00 1 d .
C2 C 0.7617(4) 0.7755(2) 0.18452(19) 0.0440(12) Uani 1.00 1 d .
C3 C 0.7906(5) 0.7203(2) 0.1507(2) 0.0557(14) Uani 1.00 1 d .
C4 C 0.8986(5) 0.7081(2) 0.1375(2) 0.0544(15) Uani 1.00 1 d .
C5 C 0.9808(4) 0.7478(2) 0.1588(2) 0.0588(16) Uani 1.00 1 d .
C6 C 0.9540(4) 0.8023(2) 0.19225(19) 0.0441(11) Uani 1.00 1 d .
C7 C 0.7837(3) 0.86370(19) 0.32766(15) 0.0235(8) Uani 1.00 1 d .
C8 C 0.8214(3) 0.8020(2) 0.34367(17) 0.0285(9) Uani 1.00 1 d .
C9 C 0.7981(3) 0.7765(2) 0.39752(18) 0.0361(10) Uani 1.00 1 d .
C10 C 0.7389(3) 0.8127(2) 0.43612(17) 0.0347(10) Uani 1.00 1 d .
C11 C 0.6986(3) 0.8752(2) 0.42065(17) 0.0352(11) Uani 1.00 1 d .
C12 C 0.7214(3) 0.8994(2) 0.36704(17) 0.0305(9) Uani 1.00 1 d .
C13 C 0.4970(3) 0.88497(19) 0.22736(19) 0.0295(9) Uani 1.00 1 d .
C14 C 0.4053(3) 0.8972(2) 0.1936(2) 0.0453(12) Uani 1.00 1 d .
C15 C 0.3100(4) 0.8563(2) 0.1948(2) 0.0581(15) Uani 1.00 1 d .
C16 C 0.3088(3) 0.8025(2) 0.2304(2) 0.0460(12) Uani 1.00 1 d .
C17 C 0.3988(3) 0.7890(2) 0.2640(2) 0.0477(12) Uani 1.00 1 d .
C18 C 0.4917(3) 0.8296(2) 0.26187(18) 0.0355(10) Uani 1.00 1 d .
C19 C 0.6060(2) 1.02122(18) 0.26990(15) 0.0257(7) Uani 1.00 1 d .
C20 C 0.6947(3) 1.0657(2) 0.27977(17) 0.0351(10) Uani 1.00 1 d .
C21 C 0.6751(4) 1.1248(2) 0.30848(19) 0.0430(11) Uani 1.00 1 d .
C22 C 0.5701(3) 1.1409(2) 0.32859(18) 0.0413(11) Uani 1.00 1 d .
C23 C 0.4857(3) 1.0955(2) 0.32120(19) 0.0448(12) Uani 1.00 1 d .
C24 C 0.5026(3) 1.0368(2) 0.29251(17) 0.0330(10) Uani 1.00 1 d .
C25 C 0.5843(3) 1.0597(2) 0.10540(17) 0.0286(9) Uani 1.00 1 d .
C26 C 0.5987(3) 1.0850(2) 0.05144(19) 0.0420(12) Uani 1.00 1 d .
C27 C 0.5457(4) 1.1438(2) 0.0352(2) 0.0570(14) Uani 1.00 1 d .
C28 C 0.4790(3) 1.1777(2) 0.0716(2) 0.0482(13) Uani 1.00 1 d .
C29 C 0.4645(4) 1.1530(2) 0.1254(2) 0.0475(12) Uani 1.00 1 d .
C30 C 0.5171(3) 1.0940(2) 0.14155(18) 0.0372(11) Uani 1.00 1 d .
C31 C 0.6244(4) 0.9107(2) 0.07396(18) 0.0409(11) Uani 1.00 1 d .
C32 C 0.6889(4) 0.8563(2) 0.0622(2) 0.0485(13) Uani 1.00 1 d .
C33 C 0.6534(6) 0.8065(2) 0.0259(2) 0.079(2) Uani 1.00 1 d .
C34 C 0.5497(7) 0.8104(2) 0.0013(2) 0.103(2) Uani 1.00 1 d .
C35 C 0.4799(6) 0.8635(3) 0.0124(3) 0.111(3) Uani 1.00 1 d .
C36 C 0.5176(5) 0.9131(3) 0.0481(2) 0.077(2) Uani 1.00 1 d .
C37 C 0.9390(3) 0.95056(19) 0.07244(16) 0.0302(9) Uani 1.00 1 d .
C38 C 1.0252(4) 0.9058(2) 0.0812(2) 0.0517(13) Uani 1.00 1 d .
C39 C 1.0676(5) 0.8666(2) 0.0369(2) 0.078(2) Uani 1.00 1 d .
C40 C 1.0198(5) 0.8729(2) -0.0173(2) 0.082(2) Uani 1.00 1 d .
C41 C 0.9368(5) 0.9183(2) -0.0274(2) 0.0630(16) Uani 1.00 1 d .
C42 C 0.8952(3) 0.9564(2) 0.01706(17) 0.0378(11) Uani 1.00 1 d .
C43 C 0.8807(3) 1.09477(17) 0.11212(14) 0.0209(8) Uani 1.00 1 d .
C44 C 0.9458(3) 1.11594(18) 0.06667(15) 0.0237(8) Uani 1.00 1 d .
C45 C 0.9576(3) 1.18286(19) 0.05459(16) 0.0300(9) Uani 1.00 1 d .
C46 C 0.9019(3) 1.2297(2) 0.08715(18) 0.0328(10) Uani 1.00 1 d .
C47 C 0.8329(3) 1.2096(2) 0.13116(17) 0.0329(10) Uani 1.00 1 d .
C48 C 0.8235(3) 1.14222(18) 0.14342(16) 0.0254(8) Uani 1.00 1 d .
C49 C 1.2130(3) 1.0327(2) 0.25964(18) 0.0470(13) Uani 1.00 1 d .
C50 C 1.1605(3) 1.0274(2) 0.3173(2) 0.0499(13) Uani 1.00 1 d .
C51 C 1.0825(3) 1.1380(2) 0.2122(2) 0.0515(14) Uani 1.00 1 d .
C52 C 1.1801(3) 1.0392(2) 0.14125(18) 0.0490(13) Uani 1.00 1 d .
C53 C 0.9654(3) 0.9910(2) 0.38012(17) 0.0624(15) Uani 1.00 1 d .
C54 C 1.1029(3) 0.8911(2) 0.33108(19) 0.0471(13) Uani 1.00 1 d .
C55 C 0.6433(5) 0.4612(3) 0.0698(3) 0.073(2) Uani 1.00 1 d .
C56 C 0.7209(6) 0.4434(4) 0.0285(2) 0.090(2) Uani 1.00 1 d .
C57 C 0.7380(5) 0.3725(4) 0.0193(2) 0.070(2) Uani 1.00 1 d .
C58 C 0.6739(5) 0.3300(3) 0.0506(2) 0.0714(19) Uani 1.00 1 d .
C59 C 0.6031(5) 0.3485(4) 0.0891(2) 0.086(2) Uani 1.00 1 d .
C60 C 0.5880(5) 0.4134(4) 0.0979(3) 0.098(2) Uani 1.00 1 d .
C61 C 0.7791(6) 0.4931(5) -0.0000(2) 0.222(5) Uani 1.00 1 d .
H1 H 0.6853 0.7843 0.1929 0.053 Uiso 1.00 1 c R
H2 H 0.7335 0.6916 0.1371 0.067 Uiso 1.00 1 c R
H3 H 0.9173 0.6720 0.1135 0.065 Uiso 1.00 1 c R
H4 H 1.0572 0.7381 0.1508 0.071 Uiso 1.00 1 c R
H5 H 1.0123 0.8300 0.2061 0.053 Uiso 1.00 1 c R
H6 H 0.8640 0.7764 0.3177 0.034 Uiso 1.00 1 c R
H7 H 0.8237 0.7335 0.4073 0.043 Uiso 1.00 1 c R
H8 H 0.7253 0.7957 0.4730 0.042 Uiso 1.00 1 c R
H9 H 0.6561 0.9007 0.4467 0.042 Uiso 1.00 1 c R
H10 H 0.6935 0.9417 0.3568 0.037 Uiso 1.00 1 c R
H11 H 0.4065 0.9342 0.1688 0.054 Uiso 1.00 1 c R
H12 H 0.2473 0.8658 0.1713 0.070 Uiso 1.00 1 c R
H13 H 0.2448 0.7745 0.2316 0.055 Uiso 1.00 1 c R
H14 H 0.3976 0.7519 0.2886 0.057 Uiso 1.00 1 c R
H15 H 0.5545 0.8193 0.2850 0.043 Uiso 1.00 1 c R
H16 H 0.7681 1.0554 0.2668 0.042 Uiso 1.00 1 c R
H17 H 0.7355 1.1547 0.3143 0.052 Uiso 1.00 1 c R
H18 H 0.5567 1.1819 0.3470 0.050 Uiso 1.00 1 c R
H19 H 0.4135 1.1048 0.3362 0.054 Uiso 1.00 1 c R
H20 H 0.4421 1.0067 0.2883 0.040 Uiso 1.00 1 c R
H21 H 0.6450 1.0623 0.0252 0.050 Uiso 1.00 1 c R
H22 H 0.5567 1.1603 -0.0021 0.068 Uiso 1.00 1 c R
H23 H 0.4431 1.2175 0.0602 0.058 Uiso 1.00 1 c R
H24 H 0.4185 1.1761 0.1517 0.057 Uiso 1.00 1 c R
H25 H 0.5057 1.0775 0.1788 0.045 Uiso 1.00 1 c R
H26 H 0.7604 0.8525 0.0796 0.058 Uiso 1.00 1 c R
H27 H 0.7010 0.7699 0.0181 0.095 Uiso 1.00 1 c R
H28 H 0.5254 0.7763 -0.0235 0.124 Uiso 1.00 1 c R
H29 H 0.4075 0.8659 -0.0042 0.134 Uiso 1.00 1 c R
H30 H 0.4702 0.9499 0.0554 0.092 Uiso 1.00 1 c R
H31 H 1.0565 0.9015 0.1180 0.062 Uiso 1.00 1 c R
H32 H 1.1273 0.8365 0.0435 0.093 Uiso 1.00 1 c R
H33 H 1.0454 0.8453 -0.0472 0.099 Uiso 1.00 1 c R
H34 H 0.9078 0.9238 -0.0646 0.076 Uiso 1.00 1 c R
H35 H 0.8363 0.9869 0.0100 0.045 Uiso 1.00 1 c R
H36 H 0.9828 1.0842 0.0436 0.028 Uiso 1.00 1 c R
H37 H 1.0038 1.1966 0.0240 0.036 Uiso 1.00 1 c R
H38 H 0.9112 1.2755 0.0793 0.039 Uiso 1.00 1 c R
H39 H 0.7924 1.2413 0.1527 0.039 Uiso 1.00 1 c R
H40 H 0.7770 1.1285 0.1739 0.031 Uiso 1.00 1 c R
H41 H 1.2522 0.9910 0.2502 0.056 Uiso 1.00 1 c R
H42 H 1.2687 1.0691 0.2593 0.056 Uiso 1.00 1 c R
H43 H 1.1347 1.0716 0.3299 0.060 Uiso 1.00 1 c R
H44 H 1.2168 1.0113 0.3448 0.060 Uiso 1.00 1 c R
H45 H 1.0556 1.1550 0.1758 0.062 Uiso 1.00 1 c R
H46 H 1.1538 1.1593 0.2218 0.062 Uiso 1.00 1 c R
H47 H 1.0271 1.1476 0.2417 0.062 Uiso 1.00 1 c R
H48 H 1.2427 1.0085 0.1471 0.059 Uiso 1.00 1 c R
H49 H 1.2093 1.0822 0.1290 0.059 Uiso 1.00 1 c R
H50 H 1.1300 1.0215 0.1121 0.059 Uiso 1.00 1 c R
H51 H 0.9782 1.0377 0.3892 0.075 Uiso 1.00 1 c R
H52 H 0.9926 0.9633 0.4113 0.075 Uiso 1.00 1 c R
H53 H 0.8850 0.9833 0.3746 0.075 Uiso 1.00 1 c R
H54 H 1.0471 0.8623 0.3490 0.057 Uiso 1.00 1 c R
H55 H 1.1665 0.8973 0.3568 0.057 Uiso 1.00 1 c R
H56 H 1.1292 0.8705 0.2959 0.057 Uiso 1.00 1 c R
H57 H 0.6296 0.5065 0.0781 0.088 Uiso 1.00 1 c R
H58 H 0.7913 0.3566 -0.0074 0.084 Uiso 1.00 1 c R
H59 H 0.6818 0.2839 0.0437 0.086 Uiso 1.00 1 c R
H60 H 0.5627 0.3167 0.1106 0.104 Uiso 1.00 1 c R
H61 H 0.5350 0.4264 0.1258 0.118 Uiso 1.00 1 c R
H62 H 0.7370 0.5063 -0.0338 0.267 Uiso 1.00 1 c R
H63 H 0.8531 0.4767 -0.0113 0.267 Uiso 1.00 1 c R
H64 H 0.7881 0.5315 0.0250 0.267 Uiso 1.00 1 c R

loop_
_atom_site_aniso_label
_atom_site_aniso_U_11
_atom_site_aniso_U_22
_atom_site_aniso_U_33
_atom_site_aniso_U_12
_atom_site_aniso_U_13
_atom_site_aniso_U_23
Pt1 0.01959(7) 0.01951(6) 0.02186(6) -0.00020(7) -0.00291(6) 0.00295(6)
Ge1 0.0229(2) 0.0194(2) 0.02000(18) 0.00060(18) 0.00047(17) 0.00210(16)
Ge2 0.0215(2) 0.0232(2) 0.0262(2) -0.00051(18) -0.00084(18) 0.00270(18)
Ge3 0.0265(2) 0.0238(2) 0.02241(19) -0.0024(2) -0.00589(16) 0.00252(19)
Ge4 0.0240(2) 0.0213(2) 0.01758(18) 0.00033(17) 0.00070(16) 0.00114(15)
P1 0.0239(6) 0.0321(6) 0.0444(6) -0.0080(5) -0.0069(5) 0.0153(5)
P2 0.0308(5) 0.0371(6) 0.0288(5) -0.0058(6) -0.0121(5) 0.0079(4)
C1 0.038(2) 0.0184(19) 0.0238(19) 0.0007(18) 0.0033(18) 0.0012(15)
C2 0.058(3) 0.034(2) 0.040(2) -0.001(2) 0.003(2) -0.005(2)
C3 0.085(4) 0.031(2) 0.051(3) -0.011(2) -0.001(3) -0.011(2)
C4 0.098(4) 0.024(2) 0.041(2) 0.003(2) 0.025(3) -0.004(2)
C5 0.068(3) 0.040(3) 0.069(3) 0.009(2) 0.032(3) -0.008(2)
C6 0.050(2) 0.032(2) 0.050(2) 0.011(2) 0.010(2) -0.004(2)
C7 0.023(2) 0.027(2) 0.0204(18) -0.0055(17) -0.0022(16) 0.0050(16)
C8 0.026(2) 0.028(2) 0.031(2) -0.0006(19) 0.0038(18) 0.0023(17)
C9 0.036(2) 0.031(2) 0.042(2) -0.003(2) -0.003(2) 0.015(2)
C10 0.032(2) 0.046(2) 0.026(2) -0.009(2) -0.0007(19) 0.013(2)
C11 0.030(2) 0.052(3) 0.024(2) 0.001(2) 0.0038(19) -0.003(2)
C12 0.034(2) 0.025(2) 0.033(2) 0.0080(19) 0.0015(19) 0.0051(18)
C13 0.0194(19) 0.029(2) 0.041(2) -0.0042(16) 0.0011(19) 0.003(2)
C14 0.031(2) 0.040(2) 0.065(3) -0.008(2) -0.013(2) 0.012(2)
C15 0.034(2) 0.062(3) 0.078(4) -0.010(2) -0.015(2) 0.004(3)
C16 0.030(2) 0.034(2) 0.074(3) -0.011(2) 0.009(2) -0.007(2)
C17 0.046(2) 0.041(2) 0.056(3) -0.013(2) 0.008(2) 0.006(2)
C18 0.029(2) 0.039(2) 0.038(2) -0.0078(19) 0.0009(19) 0.002(2)
C19 0.030(2) 0.0224(17) 0.0250(17) 0.0028(18) -0.0024(16) 0.0053(19)
C20 0.037(2) 0.035(2) 0.033(2) 0.003(2) 0.002(2) 0.0023(19)
C21 0.058(3) 0.032(2) 0.039(2) -0.005(2) 0.002(2) -0.002(2)
C22 0.052(3) 0.034(2) 0.038(2) 0.007(2) 0.004(2) -0.004(2)
C23 0.042(3) 0.054(3) 0.038(2) 0.013(2) 0.002(2) -0.004(2)
C24 0.030(2) 0.039(2) 0.030(2) 0.0021(19) -0.0003(17) 0.0007(18)
C25 0.026(2) 0.026(2) 0.034(2) -0.0034(18) -0.0102(18) 0.0029(18)
C26 0.037(2) 0.049(3) 0.040(2) 0.005(2) -0.002(2) 0.016(2)
C27 0.047(3) 0.062(3) 0.061(3) 0.007(3) -0.003(3) 0.040(2)
C28 0.038(3) 0.036(2) 0.070(3) 0.003(2) -0.012(2) 0.016(2)
C29 0.043(2) 0.039(2) 0.061(3) 0.009(2) -0.009(2) -0.002(2)
C30 0.033(2) 0.042(2) 0.037(2) -0.004(2) -0.0064(19) 0.010(2)
C31 0.059(3) 0.036(2) 0.027(2) -0.011(2) -0.009(2) 0.0029(19)
C32 0.068(3) 0.035(2) 0.042(2) 0.001(2) -0.009(2) -0.005(2)
C33 0.138(6) 0.036(3) 0.063(4) 0.006(3) -0.031(4) -0.018(2)
C34 0.162(7) 0.058(4) 0.090(5) -0.000(5) -0.079(5) -0.026(3)
C35 0.133(6) 0.074(4) 0.128(6) 0.029(4) -0.090(5) -0.056(4)
C36 0.087(4) 0.062(3) 0.081(4) 0.007(3) -0.048(3) -0.024(3)
C37 0.043(2) 0.023(2) 0.025(2) 0.003(2) 0.0094(19) 0.0001(16)
C38 0.075(3) 0.039(2) 0.041(2) 0.024(2) 0.011(2) 0.001(2)
C39 0.110(5) 0.063(3) 0.061(4) 0.049(3) 0.027(3) 0.006(3)
C40 0.137(6) 0.062(3) 0.048(3) 0.031(4) 0.031(3) -0.014(3)
C41 0.109(5) 0.050(3) 0.030(2) 0.004(3) 0.019(3) -0.010(2)
C42 0.059(3) 0.029(2) 0.025(2) 0.003(2) 0.009(2) -0.0014(17)
C43 0.025(2) 0.0208(19) 0.0173(17) 0.0009(17) -0.0018(15) 0.0033(14)
C44 0.023(2) 0.0244(19) 0.0234(19) 0.0012(18) -0.0001(17) -0.0010(15)
C45 0.030(2) 0.035(2) 0.026(2) -0.008(2) -0.001(2) 0.0053(17)
C46 0.044(2) 0.022(2) 0.033(2) -0.008(2) -0.008(2) 0.0050(17)
C47 0.038(2) 0.027(2) 0.033(2) 0.003(2) -0.000(2) -0.0043(18)
C48 0.029(2) 0.026(2) 0.0206(19) -0.0057(18) 0.0026(17) 0.0011(16)
C49 0.028(2) 0.051(3) 0.062(3) -0.011(2) -0.021(2) 0.023(2)
C50 0.050(3) 0.036(2) 0.064(3) -0.010(2) -0.029(2) 0.008(2)
C51 0.050(3) 0.032(2) 0.072(3) -0.012(2) -0.026(2) 0.012(2)
C52 0.025(2) 0.068(3) 0.054(3) -0.008(2) 0.000(2) 0.024(2)
C53 0.059(3) 0.093(4) 0.035(2) -0.008(3) -0.011(2) -0.019(2)
C54 0.044(2) 0.033(2) 0.064(3) -0.009(2) -0.022(2) 0.028(2)
C55 0.057(4) 0.074(4) 0.088(5) -0.001(3) -0.032(3) -0.013(3)
C56 0.074(5) 0.141(7) 0.056(4) -0.050(5) -0.045(3) 0.042(4)
C57 0.050(3) 0.122(6) 0.040(3) 0.015(4) -0.010(2) -0.017(3)
C58 0.061(4) 0.087(5) 0.066(4) 0.025(3) -0.024(3) -0.021(3)
C59 0.079(5) 0.127(7) 0.054(4) -0.018(5) -0.015(3) -0.020(4)
C60 0.062(4) 0.123(7) 0.109(6) 0.016(5) -0.030(4) -0.057(5)
C61 0.124(6) 0.438(16) 0.105(6) -0.130(9) -0.084(5) 0.150(9)

loop_
_atom_type_symbol
_atom_type_description
_atom_type_scat_dispersion_real
_atom_type_scat_dispersion_imag
_atom_type_scat_source
C C 0.003 0.002
;
International Tables for Crystallography
(1992, Vol. C, Tables 4.2.6.8 and 6.1.1.4)
;
H H 0.000 0.000
;
International Tables for Crystallography
(1992, Vol. C, Table 6.1.1.4)
;
Ge Ge 0.155 1.800
;
International Tables for Crystallography
(1992, Vol. C, Tables 4.2.6.8 and 6.1.1.4)
;
P P 0.102 0.094
;
International Tables for Crystallography
(1992, Vol. C, Tables 4.2.6.8 and 6.1.1.4)
;
Pt Pt -1.703 8.390
;
International Tables for Crystallography
(1992, Vol. C, Tables 4.2.6.8 and 6.1.1.4)
;

loop_
_geom_angle_atom_site_label_1
_geom_angle_atom_site_label_2
_geom_angle_atom_site_label_3
_geom_angle
_geom_angle_publ_flag
Ge1 Pt1 Ge4 89.756(12) yes
Ge1 Pt1 P1 174.05(3) yes
Ge1 Pt1 P2 93.73(3) yes
Ge4 Pt1 P1 90.99(3) yes
Ge4 Pt1 P2 176.26(3) yes
P1 Pt1 P2 85.68(4) yes
Pt1 Ge1 Ge2 108.914(18) yes
Pt1 Ge1 C1 108.37(11) yes
Pt1 Ge1 C7 122.34(11) yes
Ge2 Ge1 C1 110.13(11) yes
Ge2 Ge1 C7 103.14(11) yes
C1 Ge1 C7 103.51(15) yes
Ge1 Ge2 Ge3 101.249(18) yes
Ge1 Ge2 C13 119.20(11) yes
Ge1 Ge2 C19 106.01(10) yes
Ge3 Ge2 C13 112.96(13) yes
Ge3 Ge2 C19 107.40(10) yes
C13 Ge2 C19 109.17(15) yes
Ge2 Ge3 Ge4 99.786(18) yes
Ge2 Ge3 C25 114.10(11) yes
Ge2 Ge3 C31 109.11(13) yes
Ge4 Ge3 C25 112.13(11) yes
Ge4 Ge3 C31 115.43(14) yes
C25 Ge3 C31 106.43(18) yes
Pt1 Ge4 Ge3 116.341(17) yes
Pt1 Ge4 C37 115.06(12) yes
Pt1 Ge4 C43 111.77(9) yes
Ge3 Ge4 C37 105.36(12) yes
Ge3 Ge4 C43 101.62(10) yes
C37 Ge4 C43 105.29(14) yes
Pt1 P1 C49 106.57(14) yes
Pt1 P1 C51 118.55(15) yes
Pt1 P1 C52 120.89(15) yes
C49 P1 C51 103.4(2) yes
C49 P1 C52 101.32(19) yes
C51 P1 C52 103.5(2) yes
Pt1 P2 C50 107.50(15) yes
Pt1 P2 C53 120.55(15) yes
Pt1 P2 C54 116.97(15) yes
C50 P2 C53 102.3(2) yes
C50 P2 C54 103.5(2) yes
C53 P2 C54 103.8(2) yes
Ge1 C1 C2 122.5(3) yes
Ge1 C1 C6 119.1(3) yes
C2 C1 C6 118.3(3) yes
C1 C2 C3 120.0(4) yes
C2 C3 C4 120.5(4) yes
C3 C4 C5 119.7(4) yes
C4 C5 C6 120.6(4) yes
C1 C6 C5 120.9(4) yes
Ge1 C7 C8 120.9(2) yes
Ge1 C7 C12 121.6(2) yes
C8 C7 C12 117.3(3) yes
C7 C8 C9 121.2(3) yes
C8 C9 C10 120.8(3) yes
C9 C10 C11 119.1(3) yes
C10 C11 C12 119.4(3) yes
C7 C12 C11 122.2(3) yes
Ge2 C13 C14 120.2(3) yes
Ge2 C13 C18 123.0(2) yes
C14 C13 C18 116.7(3) yes
C13 C14 C15 121.8(4) yes
C14 C15 C16 119.0(4) yes
C15 C16 C17 120.4(4) yes
C16 C17 C18 119.6(4) yes
C13 C18 C17 122.5(3) yes
Ge2 C19 C20 120.3(2) yes
Ge2 C19 C24 122.2(2) yes
C20 C19 C24 117.5(3) yes
C19 C20 C21 120.1(3) yes
C20 C21 C22 121.5(4) yes
C21 C22 C23 117.8(4) yes
C22 C23 C24 121.9(4) yes
C19 C24 C23 121.1(3) yes
Ge3 C25 C26 119.0(3) yes
Ge3 C25 C30 123.5(3) yes
C26 C25 C30 117.5(3) yes
C25 C26 C27 120.8(4) yes
C26 C27 C28 121.3(4) yes
C27 C28 C29 118.4(4) yes
C28 C29 C30 120.3(4) yes
C25 C30 C29 121.8(4) yes
Ge3 C31 C32 123.8(3) yes
Ge3 C31 C36 119.6(3) yes
C32 C31 C36 116.5(4) yes
C31 C32 C33 122.4(5) yes
C32 C33 C34 119.7(5) yes
C33 C34 C35 120.6(5) yes
C34 C35 C36 118.8(6) yes
C31 C36 C35 122.0(5) yes
Ge4 C37 C38 122.0(3) yes
Ge4 C37 C42 120.0(3) yes
C38 C37 C42 117.8(3) yes
C37 C38 C39 121.5(4) yes
C38 C39 C40 118.8(5) yes
C39 C40 C41 120.8(5) yes
C40 C41 C42 119.6(4) yes
C37 C42 C41 121.4(4) yes
Ge4 C43 C44 122.5(2) yes
Ge4 C43 C48 119.3(2) yes
C44 C43 C48 118.2(3) yes
C43 C44 C45 120.9(3) yes
C44 C45 C46 120.1(3) yes
C45 C46 C47 120.0(3) yes
C46 C47 C48 119.2(3) yes
C43 C48 C47 121.6(3) yes
P1 C49 C50 109.1(2) yes
P2 C50 C49 110.3(3) yes
C56 C55 C60 119.0(7) yes
C55 C56 C57 116.8(6) yes
C55 C56 C61 118.8(8) yes
C57 C56 C61 124.4(6) yes
C56 C57 C58 117.2(5) yes
C57 C58 C59 124.2(7) yes
C58 C59 C60 118.6(7) yes
C55 C60 C59 124.1(6) yes
C1 C2 H1 120.0 no
C3 C2 H1 120.0 no
C2 C3 H2 119.8 no
C4 C3 H2 119.8 no
C3 C4 H3 120.1 no
C5 C4 H3 120.2 no
C4 C5 H4 119.7 no
C6 C5 H4 119.7 no
C1 C6 H5 119.6 no
C5 C6 H5 119.6 no
C7 C8 H6 119.4 no
C9 C8 H6 119.4 no
C8 C9 H7 119.6 no
C10 C9 H7 119.6 no
C9 C10 H8 120.4 no
C11 C10 H8 120.4 no
C10 C11 H9 120.3 no
C12 C11 H9 120.3 no
C7 C12 H10 118.9 no
C11 C12 H10 118.9 no
C13 C14 H11 119.1 no
C15 C14 H11 119.1 no
C14 C15 H12 120.5 no
C16 C15 H12 120.5 no
C15 C16 H13 119.8 no
C17 C16 H13 119.8 no
C16 C17 H14 120.2 no
C18 C17 H14 120.2 no
C13 C18 H15 118.8 no
C17 C18 H15 118.7 no
C19 C20 H16 119.9 no
C21 C20 H16 120.0 no
C20 C21 H17 119.3 no
C22 C21 H17 119.3 no
C21 C22 H18 121.1 no
C23 C22 H18 121.1 no
C22 C23 H19 119.1 no
C24 C23 H19 119.1 no
C19 C24 H20 119.4 no
C23 C24 H20 119.4 no
C25 C26 H21 119.6 no
C27 C26 H21 119.6 no
C26 C27 H22 119.4 no
C28 C27 H22 119.4 no
C27 C28 H23 120.8 no
C29 C28 H23 120.8 no
C28 C29 H24 119.9 no
C30 C29 H24 119.9 no
C25 C30 H25 119.1 no
C29 C30 H25 119.1 no
C31 C32 H26 118.8 no
C33 C32 H26 118.8 no
C32 C33 H27 120.2 no
C34 C33 H27 120.2 no
C33 C34 H28 119.7 no
C35 C34 H28 119.7 no
C34 C35 H29 120.6 no
C36 C35 H29 120.6 no
C31 C36 H30 119.0 no
C35 C36 H30 119.0 no
C37 C38 H31 119.2 no
C39 C38 H31 119.2 no
C38 C39 H32 120.6 no
C40 C39 H32 120.6 no
C39 C40 H33 119.6 no
C41 C40 H33 119.6 no
C40 C41 H34 120.2 no
C42 C41 H34 120.2 no
C37 C42 H35 119.3 no
C41 C42 H35 119.3 no
C43 C44 H36 119.6 no
C45 C44 H36 119.5 no
C44 C45 H37 119.9 no
C46 C45 H37 120.0 no
C45 C46 H38 120.0 no
C47 C46 H38 120.0 no
C46 C47 H39 120.4 no
C48 C47 H39 120.4 no
C43 C48 H40 119.2 no
C47 C48 H40 119.2 no
P1 C49 H41 109.9 no
P1 C49 H42 109.9 no
C50 C49 H41 109.9 no
C50 C49 H42 109.9 no
H41 C49 H42 108.3 no
P2 C50 H43 109.6 no
P2 C50 H44 109.6 no
C49 C50 H43 109.6 no
C49 C50 H44 109.6 no
H43 C50 H44 108.1 no
P1 C51 H45 109.5 no
P1 C51 H46 109.5 no
P1 C51 H47 109.5 no
H45 C51 H46 109.5 no
H45 C51 H47 109.5 no
H46 C51 H47 109.5 no
P1 C52 H48 109.5 no
P1 C52 H49 109.5 no
P1 C52 H50 109.5 no
H48 C52 H49 109.5 no
H48 C52 H50 109.5 no
H49 C52 H50 109.5 no
P2 C53 H51 109.5 no
P2 C53 H52 109.5 no
P2 C53 H53 109.5 no
H51 C53 H52 109.5 no
H51 C53 H53 109.5 no
H52 C53 H53 109.5 no
P2 C54 H54 109.5 no
P2 C54 H55 109.5 no
P2 C54 H56 109.5 no
H54 C54 H55 109.5 no
H54 C54 H56 109.5 no
H55 C54 H56 109.5 no
C56 C55 H57 120.5 no
C60 C55 H57 120.5 no
C56 C57 H58 121.4 no
C58 C57 H58 121.4 no
C57 C58 H59 117.9 no
C59 C58 H59 117.9 no
C58 C59 H60 120.7 no
C60 C59 H60 120.7 no
C55 C60 H61 117.9 no
C59 C60 H61 117.9 no
C56 C61 H62 109.5 no
C56 C61 H63 109.5 no
C56 C61 H64 109.5 no
H62 C61 H63 109.5 no
H62 C61 H64 109.5 no
H63 C61 H64 109.5 no

loop_
_geom_bond_atom_site_label_1
_geom_bond_atom_site_label_2
_geom_bond_distance
_geom_bond_publ_flag
Pt1 Ge1 2.4643(4) yes
Pt1 Ge4 2.4769(4) yes
Pt1 P1 2.2853(11) yes
Pt1 P2 2.2850(10) yes
Ge1 Ge2 2.4251(5) yes
Ge1 C1 1.990(3) yes
Ge1 C7 1.991(3) yes
Ge2 Ge3 2.4174(5) yes
Ge2 C13 1.962(3) yes
Ge2 C19 1.973(3) yes
Ge3 Ge4 2.4646(5) yes
Ge3 C25 1.968(4) yes
Ge3 C31 1.948(4) yes
Ge4 C37 1.963(3) yes
Ge4 C43 1.986(3) yes
P1 C49 1.835(4) yes
P1 C51 1.815(4) yes
P1 C52 1.820(4) yes
P2 C50 1.842(4) yes
P2 C53 1.823(4) yes
P2 C54 1.795(4) yes
C1 C2 1.383(6) yes
C1 C6 1.371(6) yes
C2 C3 1.416(6) yes
C3 C4 1.347(8) yes
C4 C5 1.363(7) yes
C5 C6 1.393(6) yes
C7 C8 1.378(5) yes
C7 C12 1.392(5) yes
C8 C9 1.400(5) yes
C9 C10 1.366(5) yes
C10 C11 1.399(6) yes
C11 C12 1.384(5) yes
C13 C14 1.375(5) yes
C13 C18 1.385(5) yes
C14 C15 1.404(6) yes
C15 C16 1.376(7) yes
C16 C17 1.362(6) yes
C17 C18 1.380(6) yes
C19 C20 1.409(5) yes
C19 C24 1.380(5) yes
C20 C21 1.393(5) yes
C21 C22 1.378(6) yes
C22 C23 1.373(6) yes
C23 C24 1.381(6) yes
C25 C26 1.384(6) yes
C25 C30 1.361(5) yes
C26 C27 1.399(6) yes
C27 C28 1.357(7) yes
C28 C29 1.376(7) yes
C29 C30 1.401(6) yes
C31 C32 1.370(6) yes
C31 C36 1.415(7) yes
C32 C33 1.389(7) yes
C33 C34 1.369(10) yes
C34 C35 1.383(9) yes
C35 C36 1.384(9) yes
C37 C38 1.385(6) yes
C37 C42 1.413(5) yes
C38 C39 1.405(7) yes
C39 C40 1.407(8) yes
C40 C41 1.371(8) yes
C41 C42 1.393(6) yes
C43 C44 1.393(5) yes
C43 C48 1.389(5) yes
C44 C45 1.389(5) yes
C45 C46 1.388(5) yes
C46 C47 1.387(5) yes
C47 C48 1.396(5) yes
C49 C50 1.504(6) yes
C55 C56 1.393(9) yes
C55 C60 1.345(10) yes
C56 C57 1.464(12) yes
C56 C61 1.395(12) yes
C57 C58 1.367(9) yes
C58 C59 1.296(9) yes
C59 C60 1.340(11) yes
C2 H1 0.950 no
C3 H2 0.950 no
C4 H3 0.950 no
C5 H4 0.950 no
C6 H5 0.950 no
C8 H6 0.950 no
C9 H7 0.950 no
C10 H8 0.950 no
C11 H9 0.950 no
C12 H10 0.950 no
C14 H11 0.950 no
C15 H12 0.950 no
C16 H13 0.950 no
C17 H14 0.950 no
C18 H15 0.950 no
C20 H16 0.950 no
C21 H17 0.950 no
C22 H18 0.950 no
C23 H19 0.950 no
C24 H20 0.950 no
C26 H21 0.950 no
C27 H22 0.950 no
C28 H23 0.950 no
C29 H24 0.950 no
C30 H25 0.950 no
C32 H26 0.950 no
C33 H27 0.950 no
C34 H28 0.950 no
C35 H29 0.950 no
C36 H30 0.950 no
C38 H31 0.950 no
C39 H32 0.950 no
C40 H33 0.950 no
C41 H34 0.950 no
C42 H35 0.950 no
C44 H36 0.950 no
C45 H37 0.950 no
C46 H38 0.950 no
C47 H39 0.950 no
C48 H40 0.950 no
C49 H41 0.990 no
C49 H42 0.990 no
C50 H43 0.990 no
C50 H44 0.990 no
C51 H45 0.980 no
C51 H46 0.980 no
C51 H47 0.980 no
C52 H48 0.980 no
C52 H49 0.980 no
C52 H50 0.980 no
C53 H51 0.980 no
C53 H52 0.980 no
C53 H53 0.980 no
C54 H54 0.980 no
C54 H55 0.980 no
C54 H56 0.980 no
C55 H57 0.950 no
C57 H58 0.950 no
C58 H59 0.950 no
C59 H60 0.950 no
C60 H61 0.950 no
C61 H62 0.980 no
C61 H63 0.980 no
C61 H64 0.980 no
